data_9012529
loop_
_publ_author_name
'X. Tang'
'A. Jones'
'A. Lachgar'
'B. J. Gross'
'J. L. Yarger'

_publ_contact_author_address
;     Department of Chemistry
      Wake Forest University
      Winston-Salem, N.C. 27109-7505
      U.S.A.
;
_publ_contact_author_email lachgar@wfu.edu
_publ_contact_author_fax '336 758 4656'
_publ_contact_author_name
;
     `Abdessadek Lachgar'
;
_publ_contact_author_phone '336 758 4676'
_publ_section_title
;Synthesis, crystal structure, NMR studies, and thermal stability of mixed
 iron-indium phosphates with quasi-one-dimensional frameworks
;
_journal_name_full 'Inorganic Chemistry'
_journal_page_first 6032
_journal_page_last 6038
_journal_paper_doi 10.1021/ic9905906
_journal_volume 38
_journal_year 1999
_chemical_formula_structural Ca2In(PO4)(HPO4)2*H2O
_chemical_formula_sum 'Ca2 H4 In O13 P3'
_space_group_IT_number 15
_symmetry_space_group_name_Hall '-C 2yc'
_symmetry_space_group_name_H-M 'C 1 2/c 1'
_cell_angle_alpha 90
_cell_angle_beta 113.55
_cell_angle_gamma 90
_cell_formula_units_Z 4
_cell_length_a 7.573
_cell_length_b 15.838
_cell_length_c 9.3126
_cell_volume 1023.934
_database_code_amcsd 0012722
_exptl_crystal_density_diffrn 3.243
_cod_original_formula_sum 'Ca2 In P3 O13 H4'
_cod_database_code 9012529
_amcsd_formula_title Ca2In(PO4)(HPO4)2*H2O

loop_
_space_group_symop_operation_xyz
x,y,z
1/2+x,1/2+y,z
x,-y,1/2+z
1/2+x,1/2-y,1/2+z
-x,y,1/2-z
1/2-x,1/2+y,1/2-z
-x,-y,-z
1/2-x,1/2-y,-z

loop_
_atom_site_label
_atom_site_fract_x
_atom_site_fract_y
_atom_site_fract_z
_atom_site_occupancy
_atom_site_U_iso_or_equiv
_atom_site_type_symbol
_atom_site_attached_hydrogens
Ca 0.27075 0.49214 0.56442 1.00000 0.01420 Ca 0
In 0.25000 0.25000 0.50000 1.00000 0.00816 In 0
P1 0.00000 0.40189 0.25000 1.00000 0.00760 P 0
P2 0.17460 0.14741 0.15174 1.00000 0.00940 P 0
O1 0.03300 0.45590 0.12890 1.00000 0.01840 O 0
O2 0.18420 0.34950 0.33740 1.00000 0.01790 O 0
O3 0.08270 0.06060 0.12000 1.00000 0.02080 O 0
O4 0.26510 0.16100 0.32780 1.00000 0.02140 O 0
O5 0.04450 0.21940 0.06220 1.00000 0.01670 O 0
O-h6 0.33350 0.13780 0.08290 1.00000 0.01960 O 0
Ow7 0.50000 0.59760 0.75000 1.00000 0.02070 O 0
H1 0.36000 0.18400 0.06000 1.00000 0.03000 H 0
H21 0.60000 0.62600 0.77000 0.50000 0.03000 H 0
H22 0.54000 0.62200 0.70000 0.50000 0.02000 H 0

loop_
_cod_changelog_entry_id
_cod_changelog_entry_author
_cod_changelog_entry_date
_cod_changelog_entry_text
1
;cod-tools version 3.8.0
Id: cif_guess_AMCSD_atom_types 9581 2023-05-17 12:35:41Z saulius
;
2023-05-18T08:44:38+03:00
;Derived atom types and hydrogen counts
from atom names that follow the AMCSD naming convention
(Wat == water, O-H == hydroxyl).
;

loop_
_cod_related_entry_id
_cod_related_entry_database
_cod_related_entry_code
1 AMCSD 0012722
